data_2221465
loop_
_publ_author_name
'Han, Jun'
'Li, Wenguang'
'Wang, Shufang'
'Jiang, Juli'

_publ_section_title
;
 Tris(3-aminophenyl)phosphine oxide ethanol solvate
;
_journal_coeditor_code PK2158
_journal_issue 4
_journal_name_full 'Acta Crystallographica Section E'
_journal_page_first o839
_journal_paper_doi 10.1107/S160053680900909X
_journal_volume 65
_journal_year 2009
_chemical_formula_iupac 'C18 H18 N3 O P, C2 H6 O'
_chemical_formula_moiety 'C18 H18 N3 O P, C2 H6 O'
_chemical_formula_sum 'C20 H24 N3 O2 P'
_chemical_formula_weight 369.39
_chemical_name_systematic
;
Tris(3-aminophenyl)phosphine oxide ethanol solvate
;
_space_group_IT_number 2
_symmetry_cell_setting triclinic
_symmetry_space_group_name_Hall '-P 1'
_symmetry_space_group_name_H-M 'P -1'
_atom_sites_solution_hydrogens geom
_atom_sites_solution_primary direct
_atom_sites_solution_secondary difmap
_audit_creation_method SHELXL-97
_cell_angle_alpha 109.131(3)
_cell_angle_beta 94.245(3)
_cell_angle_gamma 114.028(2)
_cell_formula_units_Z 2
_cell_length_a 9.1046(13)
_cell_length_b 10.7595(15)
_cell_length_c 12.020(3)
_cell_measurement_reflns_used 706
_cell_measurement_temperature 293(2)
_cell_measurement_theta_max 19.5
_cell_measurement_theta_min 2.6
_cell_volume 986.3(3)
_computing_cell_refinement 'SMART (Bruker, 2005)'
_computing_data_collection 'SMART (Bruker, 2005)'
_computing_data_reduction 'SAINT (Bruker, 2005)'
_computing_molecular_graphics 'SHELXTL (Sheldrick, 2008)'
_computing_publication_material 'SHELXTL (Sheldrick, 2008)'
_computing_structure_refinement 'SHELXL97 (Sheldrick, 2008)'
_computing_structure_solution 'SHELXS97 (Sheldrick, 2008)'
_diffrn_ambient_temperature 293(2)
_diffrn_measured_fraction_theta_full 0.986
_diffrn_measured_fraction_theta_max 0.986
_diffrn_measurement_device_type 'Bruker SMART CCD area-detector'
_diffrn_measurement_method '\f and \w'
_diffrn_radiation_monochromator graphite
_diffrn_radiation_source 'fine-focus sealed tube'
_diffrn_radiation_type MoK\a
_diffrn_radiation_wavelength 0.71073
_diffrn_reflns_av_R_equivalents 0.0581
_diffrn_reflns_av_sigmaI/netI 0.1261
_diffrn_reflns_limit_h_max 10
_diffrn_reflns_limit_h_min -10
_diffrn_reflns_limit_k_max 12
_diffrn_reflns_limit_k_min -11
_diffrn_reflns_limit_l_max 14
_diffrn_reflns_limit_l_min -14
_diffrn_reflns_number 5014
_diffrn_reflns_theta_full 25.00
_diffrn_reflns_theta_max 25.00
_diffrn_reflns_theta_min 2.25
_diffrn_standards_number 0
_exptl_absorpt_coefficient_mu 0.158
_exptl_absorpt_correction_T_max 0.954
_exptl_absorpt_correction_T_min 0.947
_exptl_absorpt_correction_type multi-scan
_exptl_absorpt_process_details '(SADABS; Bruker, 2005)'
_exptl_crystal_colour colorless
_exptl_crystal_density_diffrn 1.244
_exptl_crystal_density_method 'not measured'
_exptl_crystal_description prism
_exptl_crystal_F_000 392
_exptl_crystal_size_max 0.35
_exptl_crystal_size_mid 0.34
_exptl_crystal_size_min 0.30
_refine_diff_density_max 0.529
_refine_diff_density_min -0.410
_refine_ls_extinction_method none
_refine_ls_goodness_of_fit_ref 0.845
_refine_ls_hydrogen_treatment constr
_refine_ls_matrix_type full
_refine_ls_number_parameters 174
_refine_ls_number_reflns 3420
_refine_ls_number_restraints 0
_refine_ls_restrained_S_all 0.845
_refine_ls_R_factor_all 0.1236
_refine_ls_R_factor_gt 0.0591
_refine_ls_shift/su_max 0.000
_refine_ls_shift/su_mean 0.000
_refine_ls_structure_factor_coef Fsqd
_refine_ls_weighting_details 'calc w=1/[\s^2^(Fo^2^)+(0.0599P)^2^] where P=(Fo^2^+2Fc^2^)/3'
_refine_ls_weighting_scheme calc
_refine_ls_wR_factor_gt 0.1282
_refine_ls_wR_factor_ref 0.1489
_reflns_number_gt 1659
_reflns_number_total 3420
_reflns_threshold_expression I>2\s(I)
_cod_data_source_file pk2158.cif
_cod_data_source_block I
_cod_database_code 2221465
_cod_database_fobs_code 2221465

loop_
_symmetry_equiv_pos_as_xyz
'x, y, z'
'-x, -y, -z'

loop_
_atom_site_type_symbol
_atom_site_label
_atom_site_fract_x
_atom_site_fract_y
_atom_site_fract_z
_atom_site_U_iso_or_equiv
_atom_site_adp_type
_atom_site_calc_flag
_atom_site_refinement_flags
_atom_site_occupancy
_atom_site_disorder_assembly
_atom_site_disorder_group
P P1 0.32847(11) 0.46681(10) 0.24048(9) 0.040 Uani d . 1 . .
O O1 0.2533(3) 0.4519(2) 0.3452(2) 0.048 Uani d . 1 . .
O O2 0.0137(3) 0.2243(3) 0.3724(3) 0.0692(9) Uani d . 1 . .
H H2 0.0879 0.2929 0.3632 0.104 Uiso calc R 1 . .
C C12 0.5751(4) 0.7116(4) 0.2172(3) 0.0450(9) Uani d . 1 . .
H H12 0.6148 0.6475 0.1749 0.054 Uiso calc R 1 . .
C C7 0.4373(4) 0.6580(4) 0.2618(3) 0.0398(9) Uani d . 1 . .
C C1 0.1745(4) 0.3739(4) 0.0993(3) 0.0430(9) Uani d . 1 . .
C C13 0.4720(4) 0.3909(3) 0.2210(3) 0.0380(9) Uani d . 1 . .
C C17 0.6849(4) 0.3539(4) 0.3165(3) 0.046 Uani d . 1 . .
C C11 0.6559(4) 0.8607(4) 0.2346(3) 0.049 Uani d . 1 . .
C C18 0.5679(4) 0.4064(3) 0.3238(3) 0.044 Uani d . 1 . .
H H18 0.5539 0.4528 0.3996 0.052 Uiso calc R 1 . .
N N1 0.7909(4) 0.9160(4) 0.1905(3) 0.076 Uani d . 1 . .
H H1A 0.8373 1.0081 0.2021 0.091 Uiso calc R 1 . .
H H1B 0.8298 0.8588 0.1510 0.091 Uiso calc R 1 . .
C C14 0.4895(4) 0.3209(4) 0.1081(3) 0.048 Uani d . 1 . .
H H14 0.4243 0.3095 0.0387 0.058 Uiso calc R 1 . .
C C16 0.7007(4) 0.2837(4) 0.2010(3) 0.052 Uani d . 1 . .
H H16 0.7776 0.2472 0.1931 0.062 Uiso calc R 1 . .
C C6 0.0464(4) 0.2340(4) 0.0766(3) 0.0486(10) Uani d . 1 . .
H H6 0.0446 0.1908 0.1324 0.058 Uiso calc R 1 . .
C C5 -0.0779(4) 0.1596(4) -0.0291(4) 0.057 Uani d . 1 . .
C C2 0.1779(5) 0.4355(4) 0.0146(4) 0.0548(11) Uani d . 1 . .
H H2A 0.2642 0.5277 0.0288 0.066 Uiso calc R 1 . .
C C10 0.5934(5) 0.9530(4) 0.2983(4) 0.0592(12) Uani d . 1 . .
H H10 0.6457 1.0527 0.3111 0.071 Uiso calc R 1 . .
N N2 0.7780(4) 0.3664(4) 0.4182(3) 0.0764(11) Uani d . 1 . .
H H2B 0.7646 0.4074 0.4886 0.092 Uiso calc R 1 . .
H H2C 0.8497 0.3332 0.4116 0.092 Uiso calc R 1 . .
C C9 0.4574(5) 0.9015(4) 0.3424(4) 0.0599(11) Uani d . 1 . .
H H9 0.4176 0.9657 0.3844 0.072 Uiso calc R 1 . .
C C8 0.3784(5) 0.7539(4) 0.3248(3) 0.0534(10) Uani d . 1 . .
H H8 0.2857 0.7189 0.3553 0.064 Uiso calc R 1 . .
C C15 0.6044(4) 0.2679(4) 0.0989(3) 0.056 Uani d . 1 . .
H H15 0.6170 0.2208 0.0228 0.068 Uiso calc R 1 . .
C C3 0.0530(5) 0.3608(5) -0.0918(4) 0.0677(13) Uani d . 1 . .
H H3 0.0555 0.4027 -0.1486 0.081 Uiso calc R 1 . .
N N3 -0.2044(5) 0.0239(4) -0.0519(4) 0.106 Uani d . 1 . .
H H3A -0.2077 -0.0164 -0.0005 0.127 Uiso calc R 1 . .
H H3B -0.2811 -0.0214 -0.1178 0.127 Uiso calc R 1 . .
C C4 -0.0726(5) 0.2259(5) -0.1117(4) 0.0687(13) Uani d . 1 . .
H H4 -0.1568 0.1768 -0.1822 0.082 Uiso calc R 1 . .
C C20 0.0756(6) 0.2038(6) 0.4755(5) 0.0963(19) Uani d . 1 . .
H H20A 0.1265 0.2969 0.5458 0.116 Uiso calc R 1 . .
H H20B -0.0150 0.1328 0.4941 0.116 Uiso calc R 1 . .
C C19 0.1946(8) 0.1515(7) 0.4477(6) 0.147(3) Uani d . 1 . .
H H19A 0.1414 0.0555 0.3825 0.221 Uiso calc R 1 . .
H H19B 0.2426 0.1447 0.5180 0.221 Uiso calc R 1 . .
H H19C 0.2800 0.2189 0.4239 0.221 Uiso calc R 1 . .

loop_
_atom_site_aniso_label
_atom_site_aniso_U_11
_atom_site_aniso_U_22
_atom_site_aniso_U_33
_atom_site_aniso_U_12
_atom_site_aniso_U_13
_atom_site_aniso_U_23
P1 0.041 0.039 0.040 0.017 0.012 0.016
O1 0.051 0.050 0.044 0.021 0.021 0.021
O2 0.0604(18) 0.062(2) 0.081(2) 0.0167(15) 0.0085(17) 0.0396(17)
C12 0.050(2) 0.036(2) 0.042(2) 0.0173(19) 0.0080(19) 0.0098(18)
C7 0.043(2) 0.037(2) 0.037(2) 0.0159(18) 0.0056(18) 0.0149(18)
C1 0.043(2) 0.047(2) 0.041(2) 0.023(2) 0.0107(18) 0.0159(19)
C13 0.041(2) 0.030(2) 0.039(2) 0.0122(17) 0.0108(18) 0.0129(17)
C17 0.054 0.046 0.040 0.025 0.012 0.016
C11 0.049 0.045 0.042 0.012 0.007 0.019
C18 0.049 0.039 0.042 0.023 0.013 0.011
N1 0.082 0.056 0.078 0.021 0.031 0.024
C14 0.061 0.057 0.040 0.038 0.016 0.021
C16 0.056 0.055 0.056 0.034 0.021 0.024
C6 0.041(2) 0.048(2) 0.053(3) 0.018(2) 0.012(2) 0.019(2)
C5 0.038 0.042 0.067 0.013 0.007 0.001
C2 0.051(2) 0.058(3) 0.052(3) 0.021(2) 0.007(2) 0.022(2)
C10 0.071(3) 0.038(2) 0.056(3) 0.017(2) -0.001(2) 0.017(2)
N2 0.096(3) 0.104(3) 0.046(2) 0.076(2) 0.004(2) 0.014(2)
C9 0.068(3) 0.049(3) 0.056(3) 0.030(2) 0.004(2) 0.011(2)
C8 0.056(2) 0.048(3) 0.052(3) 0.024(2) 0.007(2) 0.016(2)
C15 0.073 0.064 0.042 0.039 0.020 0.021
C3 0.070(3) 0.071(3) 0.058(3) 0.033(3) 0.006(3) 0.023(3)
N3 0.089 0.071 0.110 0.009 -0.009 0.020
C4 0.062(3) 0.076(3) 0.057(3) 0.035(3) -0.004(2) 0.013(3)
C20 0.072(3) 0.072(4) 0.140(6) 0.024(3) 0.002(4) 0.054(4)
C19 0.158(6) 0.134(6) 0.132(6) 0.039(5) -0.018(5) 0.077(5)

loop_
_atom_type_symbol
_atom_type_description
_atom_type_scat_dispersion_real
_atom_type_scat_dispersion_imag
_atom_type_scat_source
C C 0.0033 0.0016 'International Tables Vol C Tables 4.2.6.8 and 6.1.1.4'
H H 0.0000 0.0000 'International Tables Vol C Tables 4.2.6.8 and 6.1.1.4'
N N 0.0061 0.0033 'International Tables Vol C Tables 4.2.6.8 and 6.1.1.4'
O O 0.0106 0.0060 'International Tables Vol C Tables 4.2.6.8 and 6.1.1.4'
P P 0.1023 0.0942 'International Tables Vol C Tables 4.2.6.8 and 6.1.1.4'

loop_
_geom_angle_atom_site_label_1
_geom_angle_atom_site_label_2
_geom_angle_atom_site_label_3
_geom_angle_site_symmetry_1
_geom_angle_site_symmetry_3
_geom_angle
_geom_angle_publ_flag
O1 P1 C13 . . 112.04(15) ?
O1 P1 C7 . . 110.89(16) ?
C13 P1 C7 . . 107.89(16) ?
O1 P1 C1 . . 112.16(15) ?
C13 P1 C1 . . 106.99(16) ?
C7 P1 C1 . . 106.60(16) ?
C20 O2 H2 . . 109.5 ?
C7 C12 C11 . . 121.1(4) ?
C7 C12 H12 . . 119.5 ?
C11 C12 H12 . . 119.5 ?
C12 C7 C8 . . 119.3(3) ?
C12 C7 P1 . . 122.6(3) ?
C8 C7 P1 . . 118.1(3) ?
C2 C1 C6 . . 119.5(3) ?
C2 C1 P1 . . 122.8(3) ?
C6 C1 P1 . . 117.7(3) ?
C14 C13 C18 . . 120.2(3) ?
C14 C13 P1 . . 122.0(3) ?
C18 C13 P1 . . 117.8(3) ?
N2 C17 C18 . . 121.5(3) ?
N2 C17 C16 . . 121.0(3) ?
C18 C17 C16 . . 117.5(3) ?
N1 C11 C10 . . 120.0(4) ?
N1 C11 C12 . . 122.2(4) ?
C10 C11 C12 . . 117.8(4) ?
C13 C18 C17 . . 121.3(3) ?
C13 C18 H18 . . 119.4 ?
C17 C18 H18 . . 119.4 ?
C11 N1 H1A . . 120.0 ?
C11 N1 H1B . . 120.0 ?
H1A N1 H1B . . 120.0 ?
C13 C14 C15 . . 119.4(3) ?
C13 C14 H14 . . 120.3 ?
C15 C14 H14 . . 120.3 ?
C15 C16 C17 . . 121.0(4) ?
C15 C16 H16 . . 119.5 ?
C17 C16 H16 . . 119.5 ?
C5 C6 C1 . . 120.0(4) ?
C5 C6 H6 . . 120.0 ?
C1 C6 H6 . . 120.0 ?
N3 C5 C6 . . 120.6(4) ?
N3 C5 C4 . . 120.3(4) ?
C6 C5 C4 . . 119.1(4) ?
C1 C2 C3 . . 120.6(4) ?
C1 C2 H2A . . 119.7 ?
C3 C2 H2A . . 119.7 ?
C9 C10 C11 . . 121.7(4) ?
C9 C10 H10 . . 119.2 ?
C11 C10 H10 . . 119.2 ?
C17 N2 H2B . . 120.0 ?
C17 N2 H2C . . 120.0 ?
H2B N2 H2C . . 120.0 ?
C10 C9 C8 . . 120.1(4) ?
C10 C9 H9 . . 120.0 ?
C8 C9 H9 . . 120.0 ?
C9 C8 C7 . . 120.0(4) ?
C9 C8 H8 . . 120.0 ?
C7 C8 H8 . . 120.0 ?
C16 C15 C14 . . 120.6(4) ?
C16 C15 H15 . . 119.7 ?
C14 C15 H15 . . 119.7 ?
C4 C3 C2 . . 119.3(4) ?
C4 C3 H3 . . 120.4 ?
C2 C3 H3 . . 120.4 ?
C5 N3 H3A . . 120.0 ?
C5 N3 H3B . . 120.0 ?
H3A N3 H3B . . 120.0 ?
C3 C4 C5 . . 121.6(4) ?
C3 C4 H4 . . 119.2 ?
C5 C4 H4 . . 119.2 ?
C19 C20 O2 . . 109.0(5) ?
C19 C20 H20A . . 109.9 ?
O2 C20 H20A . . 109.9 ?
C19 C20 H20B . . 109.9 ?
O2 C20 H20B . . 109.9 ?
H20A C20 H20B . . 108.3 ?
C20 C19 H19A . . 109.5 ?
C20 C19 H19B . . 109.5 ?
H19A C19 H19B . . 109.5 ?
C20 C19 H19C . . 109.5 ?
H19A C19 H19C . . 109.5 ?
H19B C19 H19C . . 109.5 ?

loop_
_geom_bond_atom_site_label_1
_geom_bond_atom_site_label_2
_geom_bond_site_symmetry_2
_geom_bond_distance
_geom_bond_publ_flag
P1 O1 . 1.500(2) ?
P1 C13 . 1.794(3) ?
P1 C7 . 1.799(3) ?
P1 C1 . 1.799(4) ?
O2 C20 . 1.441(5) ?
O2 H2 . 0.8200 ?
C12 C7 . 1.381(5) ?
C12 C11 . 1.398(5) ?
C12 H12 . 0.9300 ?
C7 C8 . 1.388(5) ?
C1 C2 . 1.381(5) ?
C1 C6 . 1.399(5) ?
C13 C14 . 1.376(5) ?
C13 C18 . 1.380(4) ?
C17 N2 . 1.370(4) ?
C17 C18 . 1.390(4) ?
C17 C16 . 1.396(5) ?
C11 N1 . 1.362(4) ?
C11 C10 . 1.387(5) ?
C18 H18 . 0.9300 ?
N1 H1A . 0.8600 ?
N1 H1B . 0.8600 ?
C14 C15 . 1.377(5) ?
C14 H14 . 0.9300 ?
C16 C15 . 1.372(5) ?
C16 H16 . 0.9300 ?
C6 C5 . 1.385(5) ?
C6 H6 . 0.9300 ?
C5 N3 . 1.362(5) ?
C5 C4 . 1.393(5) ?
C2 C3 . 1.394(5) ?
C2 H2A . 0.9300 ?
C10 C9 . 1.361(5) ?
C10 H10 . 0.9300 ?
N2 H2B . 0.8600 ?
N2 H2C . 0.8600 ?
C9 C8 . 1.383(5) ?
C9 H9 . 0.9300 ?
C8 H8 . 0.9300 ?
C15 H15 . 0.9300 ?
C3 C4 . 1.361(5) ?
C3 H3 . 0.9300 ?
N3 H3A . 0.8600 ?
N3 H3B . 0.8600 ?
C4 H4 . 0.9300 ?
C20 C19 . 1.424(8) ?
C20 H20A . 0.9700 ?
C20 H20B . 0.9700 ?
C19 H19A . 0.9600 ?
C19 H19B . 0.9600 ?
C19 H19C . 0.9600 ?

loop_
_geom_hbond_atom_site_label_D
_geom_hbond_atom_site_label_H
_geom_hbond_atom_site_label_A
_geom_hbond_site_symmetry_A
_geom_hbond_distance_DH
_geom_hbond_distance_HA
_geom_hbond_distance_DA
_geom_hbond_angle_DHA
_geom_hbond_publ_flag
N3 H3A N1 1_445 0.86 2.62 3.469(6) 167.5 y
O2 H2 O1 . 0.82 1.85 2.672(3) 178.3 y
N2 H2B O1 2_666 0.86 2.14 2.987(4) 168.4 y
N2 H2C O2 1_655 0.86 2.23 3.089(5) 172.7 y

loop_
_geom_torsion_atom_site_label_1
_geom_torsion_atom_site_label_2
_geom_torsion_atom_site_label_3
_geom_torsion_atom_site_label_4
_geom_torsion_site_symmetry_1
_geom_torsion_site_symmetry_2
_geom_torsion_site_symmetry_3
_geom_torsion_site_symmetry_4
_geom_torsion
_geom_torsion_publ_flag
C11 C12 C7 C8 . . . . 0.0(5) ?
C11 C12 C7 P1 . . . . 179.4(3) ?
O1 P1 C7 C12 . . . . 148.9(3) ?
C13 P1 C7 C12 . . . . 25.9(3) ?
C1 P1 C7 C12 . . . . -88.7(3) ?
O1 P1 C7 C8 . . . . -31.7(3) ?
C13 P1 C7 C8 . . . . -154.7(3) ?
C1 P1 C7 C8 . . . . 90.7(3) ?
O1 P1 C1 C2 . . . . 137.1(3) ?
C13 P1 C1 C2 . . . . -99.7(3) ?
C7 P1 C1 C2 . . . . 15.5(4) ?
O1 P1 C1 C6 . . . . -42.5(3) ?
C13 P1 C1 C6 . . . . 80.8(3) ?
C7 P1 C1 C6 . . . . -164.0(3) ?
O1 P1 C13 C14 . . . . 145.0(3) ?
C7 P1 C13 C14 . . . . -92.6(3) ?
C1 P1 C13 C14 . . . . 21.7(3) ?
O1 P1 C13 C18 . . . . -35.8(3) ?
C7 P1 C13 C18 . . . . 86.5(3) ?
C1 P1 C13 C18 . . . . -159.2(3) ?
C7 C12 C11 N1 . . . . -179.3(3) ?
C7 C12 C11 C10 . . . . 0.1(5) ?
C14 C13 C18 C17 . . . . 0.8(5) ?
P1 C13 C18 C17 . . . . -178.4(3) ?
N2 C17 C18 C13 . . . . -178.7(3) ?
C16 C17 C18 C13 . . . . -0.6(5) ?
C18 C13 C14 C15 . . . . -0.6(5) ?
P1 C13 C14 C15 . . . . 178.5(3) ?
N2 C17 C16 C15 . . . . 178.3(3) ?
C18 C17 C16 C15 . . . . 0.2(5) ?
C2 C1 C6 C5 . . . . -1.4(5) ?
P1 C1 C6 C5 . . . . 178.1(3) ?
C1 C6 C5 N3 . . . . -179.3(4) ?
C1 C6 C5 C4 . . . . 0.3(6) ?
C6 C1 C2 C3 . . . . 1.4(6) ?
P1 C1 C2 C3 . . . . -178.1(3) ?
N1 C11 C10 C9 . . . . 179.1(3) ?
C12 C11 C10 C9 . . . . -0.3(6) ?
C11 C10 C9 C8 . . . . 0.4(6) ?
C10 C9 C8 C7 . . . . -0.2(6) ?
C12 C7 C8 C9 . . . . 0.0(5) ?
P1 C7 C8 C9 . . . . -179.4(3) ?
C17 C16 C15 C14 . . . . -0.1(6) ?
C13 C14 C15 C16 . . . . 0.3(5) ?
C1 C2 C3 C4 . . . . -0.1(6) ?
C2 C3 C4 C5 . . . . -1.0(6) ?
N3 C5 C4 C3 . . . . -179.5(4) ?
C6 C5 C4 C3 . . . . 1.0(6) ?

loop_
_cod_related_entry_id
_cod_related_entry_database
_cod_related_entry_code
1 ChemSpider 30655746
